data_7008291
loop_
_publ_author_name
'Ortin, Yannick'
'Lugan, No\^el'
'Mathieu, Ren\'e'

_publ_section_title
;
 Subtle reactivity patterns of non-heteroatom-substituted manganese
 alkynyl carbene complexes in the presence of phosphorus probes.
;
_journal_issue 9
_journal_name_full 'Dalton transactions (Cambridge, England : 2003)'
_journal_page_first 1620
_journal_page_last 1636
_journal_paper_doi 10.1039/b501008j
_journal_year 2005
_chemical_formula_moiety 'C42 H34 Mn O2 P'
_chemical_formula_sum 'C42 H34 Mn O2 P'
_chemical_formula_weight 656.6
_chemical_name_systematic
;
?
;
_space_group_IT_number 14
_symmetry_cell_setting monoclinic
_symmetry_Int_Tables_number 14
_symmetry_space_group_name_Hall '-P 2ybc'
_symmetry_space_group_name_H-M 'P 1 21/c 1'
_atom_sites_solution_hydrogens geom
_atom_sites_solution_primary direct
_atom_sites_solution_secondary difmap
_audit_creation_date 2003-04-24T16:44:31-00:00
_audit_creation_method 'WinGX routine CIF_UPDATE'
_cell_angle_alpha 90
_cell_angle_beta 104.369(8)
_cell_angle_gamma 90
_cell_formula_units_Z 4
_cell_length_a 12.2313(8)
_cell_length_b 14.3158(12)
_cell_length_c 19.2117(14)
_cell_measurement_reflns_used 8000
_cell_measurement_temperature 160(2)
_cell_measurement_theta_max 26.03
_cell_measurement_theta_min 2.23
_cell_volume 3258.8(4)
_computing_cell_refinement 'IPDS Software 2.93 Stoe, 2000)'
_computing_data_collection 'IPDS Software 2.93 Stoe, 2000)'
_computing_data_reduction 'Xred 1.08 (Stoe, 1996)'
_computing_molecular_graphics 'Ortep-3 for Windows (Farrugia, 1997)'
_computing_publication_material 'WinGX publication routines (Farrugia, 1999)'
_computing_structure_refinement 'SHELXL-97 (Sheldrick, 1997)'
_computing_structure_solution 'SIR92 (Altomare et al., 1993)'
_diffrn_ambient_temperature 158(2)
_diffrn_measured_fraction_theta_full 0.964
_diffrn_measured_fraction_theta_max 0.964
_diffrn_measurement_device_type 'Stoe IPDS'
_diffrn_measurement_method \f
_diffrn_radiation_monochromator graphite
_diffrn_radiation_type MoK\a
_diffrn_radiation_wavelength 0.71073
_diffrn_reflns_av_R_equivalents 0.0639
_diffrn_reflns_av_unetI/netI 0.0573
_diffrn_reflns_limit_h_max 14
_diffrn_reflns_limit_h_min -15
_diffrn_reflns_limit_k_max 17
_diffrn_reflns_limit_k_min -17
_diffrn_reflns_limit_l_max 23
_diffrn_reflns_limit_l_min -23
_diffrn_reflns_number 24217
_diffrn_reflns_theta_full 26.03
_diffrn_reflns_theta_max 26.03
_diffrn_reflns_theta_min 2.23
_diffrn_standards_decay_% 0
_diffrn_standards_interval_count 0
_diffrn_standards_interval_time 0
_diffrn_standards_number 0
_exptl_absorpt_coefficient_mu 0.491
_exptl_absorpt_correction_T_max 0.9073
_exptl_absorpt_correction_T_min 0.8767
_exptl_absorpt_correction_type multi-scan
_exptl_absorpt_process_details
;
[c.f. R.H. Blessing, Acta Cryst. (1995), A51, 33-38]
;
_exptl_crystal_colour yellow
_exptl_crystal_density_diffrn 1.338
_exptl_crystal_density_method 'not measured'
_exptl_crystal_description parallelepiped
_exptl_crystal_F_000 1368
_exptl_crystal_size_max 0.35
_exptl_crystal_size_mid 0.25
_exptl_crystal_size_min 0.20
_refine_diff_density_max 0.395
_refine_diff_density_min -0.326
_refine_diff_density_rms 0.053
_refine_ls_extinction_method none
_refine_ls_goodness_of_fit_ref 0.923
_refine_ls_hydrogen_treatment constr
_refine_ls_matrix_type full
_refine_ls_number_parameters 417
_refine_ls_number_reflns 6196
_refine_ls_number_restraints 0
_refine_ls_restrained_S_all 0.923
_refine_ls_R_factor_all 0.0686
_refine_ls_R_factor_gt 0.0381
_refine_ls_shift/su_max 0.001
_refine_ls_shift/su_mean 0
_refine_ls_structure_factor_coef Fsqd
_refine_ls_weighting_details 'calc w=1/[\s^2^(Fo^2^)+(0.0491P)^2^+0.0000P] where P=(Fo^2^+2Fc^2^)/3'
_refine_ls_weighting_scheme calc
_refine_ls_wR_factor_gt 0.0797
_refine_ls_wR_factor_ref 0.0892
_reflns_number_gt 4297
_reflns_number_total 6196
_reflns_threshold_expression >2\s(I)
_cod_data_source_file b501008j.txt
_cod_data_source_block pph3phto
_cod_original_sg_symbol_H-M 'P 21/c'
_cod_database_code 7008291

loop_
_symmetry_equiv_pos_as_xyz
'x, y, z'
'-x, y+1/2, -z+1/2'
'-x, -y, -z'
'x, -y-1/2, z-1/2'

loop_
_atom_site_label
_atom_site_type_symbol
_atom_site_fract_x
_atom_site_fract_y
_atom_site_fract_z
_atom_site_U_iso_or_equiv
_atom_site_adp_type
_atom_site_occupancy
_atom_site_symmetry_multiplicity
_atom_site_calc_flag
_atom_site_refinement_flags
_atom_site_disorder_assembly
_atom_site_disorder_group
C1 C 0.5493(2) 0.04249(16) 0.77872(13) 0.0286(5) Uani 1 1 d . . .
C2 C 0.5733(2) 0.09518(16) 0.66410(13) 0.0303(5) Uani 1 1 d . . .
C3 C 0.60134(19) 0.22914(15) 0.78168(12) 0.0249(5) Uani 1 1 d . . .
C4 C 0.6777(2) 0.26449(14) 0.75514(11) 0.0238(5) Uani 1 1 d . . .
C5 C 0.75908(19) 0.29780(14) 0.72575(11) 0.0225(5) Uani 1 1 d . . .
C11 C 0.3327(2) 0.11077(18) 0.64452(14) 0.0412(6) Uani 1 1 d . . .
C12 C 0.3597(2) 0.2083(2) 0.64542(16) 0.0470(7) Uani 1 1 d . . .
H12 H 0.3724 0.2434 0.6062 0.056 Uiso 1 1 calc R . .
C13 C 0.3638(2) 0.24240(19) 0.71365(16) 0.0437(7) Uani 1 1 d . . .
H13 H 0.3792 0.3052 0.7289 0.052 Uiso 1 1 calc R . .
C14 C 0.3417(2) 0.1694(2) 0.75615(15) 0.0436(7) Uani 1 1 d . . .
H14 H 0.3400 0.1735 0.8052 0.052 Uiso 1 1 calc R . .
C15 C 0.3225(2) 0.08880(19) 0.71323(15) 0.0414(6) Uani 1 1 d . . .
H15 H 0.3052 0.0287 0.7286 0.050 Uiso 1 1 calc R . .
C16 C 0.3093(3) 0.0485(3) 0.58111(19) 0.0821(13) Uani 1 1 d . . .
H16A H 0.3158 -0.0167 0.5970 0.123 Uiso 1 1 calc R . .
H16B H 0.3638 0.0609 0.5525 0.123 Uiso 1 1 calc R . .
H16C H 0.2327 0.0601 0.5518 0.123 Uiso 1 1 calc R . .
C21 C 0.58370(19) 0.25335(15) 0.85319(12) 0.0251(5) Uani 1 1 d . . .
C22 C 0.6191(2) 0.18982(16) 0.91033(12) 0.0324(6) Uani 1 1 d . . .
H22 H 0.6554 0.1334 0.9029 0.039 Uiso 1 1 calc R . .
C23 C 0.6013(2) 0.20901(19) 0.97703(14) 0.0418(7) Uani 1 1 d . . .
H23 H 0.6265 0.1659 1.0153 0.050 Uiso 1 1 calc R . .
C24 C 0.5480(2) 0.2893(2) 0.98877(15) 0.0450(7) Uani 1 1 d . . .
H24 H 0.5346 0.3014 1.0346 0.054 Uiso 1 1 calc R . .
C25 C 0.5136(2) 0.35304(19) 0.93333(15) 0.0442(7) Uani 1 1 d . . .
H25 H 0.4768 0.4090 0.9412 0.053 Uiso 1 1 calc R . .
C26 C 0.5327(2) 0.33545(17) 0.86652(14) 0.0368(6) Uani 1 1 d . . .
H26 H 0.5104 0.3803 0.8293 0.044 Uiso 1 1 calc R . .
C31 C 0.74315(19) 0.37805(14) 0.67488(11) 0.0222(4) Uani 1 1 d . . .
C32 C 0.63549(19) 0.41352(14) 0.64610(11) 0.0246(5) Uani 1 1 d . . .
H32 H 0.5729 0.3866 0.6597 0.030 Uiso 1 1 calc R . .
C33 C 0.6178(2) 0.48742(15) 0.59787(12) 0.0276(5) Uani 1 1 d . . .
H33 H 0.5434 0.5108 0.5798 0.033 Uiso 1 1 calc R . .
C34 C 0.7066(2) 0.52808(15) 0.57546(12) 0.0270(5) Uani 1 1 d . . .
C35 C 0.8135(2) 0.49394(15) 0.60508(12) 0.0288(5) Uani 1 1 d . . .
H35 H 0.8759 0.5214 0.5916 0.035 Uiso 1 1 calc R . .
C36 C 0.8327(2) 0.42085(15) 0.65392(12) 0.0264(5) Uani 1 1 d . . .
H36 H 0.9076 0.3995 0.6734 0.032 Uiso 1 1 calc R . .
C37 C 0.6862(2) 0.60380(18) 0.51952(14) 0.0408(6) Uani 1 1 d . . .
H37A H 0.7563 0.6386 0.5228 0.061 Uiso 1 1 calc R . .
H37B H 0.6279 0.6464 0.5276 0.061 Uiso 1 1 calc R . .
H37C H 0.6611 0.5758 0.4717 0.061 Uiso 1 1 calc R . .
C41 C 0.87708(18) 0.13253(15) 0.79817(11) 0.0242(5) Uani 1 1 d . . .
C42 C 0.8923(2) 0.13760(17) 0.87210(12) 0.0327(5) Uani 1 1 d . . .
H42 H 0.9083 0.1960 0.8959 0.039 Uiso 1 1 calc R . .
C43 C 0.8842(2) 0.05797(19) 0.91137(14) 0.0403(6) Uani 1 1 d . . .
H43 H 0.8943 0.0615 0.9620 0.048 Uiso 1 1 calc R . .
C44 C 0.8612(2) -0.02658(18) 0.87644(15) 0.0403(6) Uani 1 1 d . . .
H44 H 0.8568 -0.0815 0.9033 0.048 Uiso 1 1 calc R . .
C45 C 0.8448(2) -0.03230(17) 0.80324(15) 0.0388(6) Uani 1 1 d . . .
H45 H 0.8281 -0.0908 0.7797 0.047 Uiso 1 1 calc R . .
C46 C 0.8526(2) 0.04734(15) 0.76360(13) 0.0304(5) Uani 1 1 d . . .
H46 H 0.8413 0.0435 0.7129 0.036 Uiso 1 1 calc R . .
C51 C 0.92712(19) 0.20867(14) 0.66522(12) 0.0236(5) Uani 1 1 d . . .
C52 C 0.8392(2) 0.18888(15) 0.60535(12) 0.0274(5) Uani 1 1 d . . .
H52 H 0.7638 0.1865 0.6101 0.033 Uiso 1 1 calc R . .
C53 C 0.8609(2) 0.17273(17) 0.53897(12) 0.0325(6) Uani 1 1 d . . .
H53 H 0.8008 0.1586 0.4985 0.039 Uiso 1 1 calc R . .
C54 C 0.9703(2) 0.17723(17) 0.53186(13) 0.0361(6) Uani 1 1 d . . .
H54 H 0.9853 0.1663 0.4863 0.043 Uiso 1 1 calc R . .
C55 C 1.0578(2) 0.19740(18) 0.59033(13) 0.0359(6) Uani 1 1 d . . .
H55 H 1.1327 0.2007 0.5848 0.043 Uiso 1 1 calc R . .
C56 C 1.0372(2) 0.21287(16) 0.65722(13) 0.0312(5) Uani 1 1 d . . .
H56 H 1.0980 0.2263 0.6975 0.037 Uiso 1 1 calc R . .
C61 C 0.9983(2) 0.30412(15) 0.80618(12) 0.0272(5) Uani 1 1 d . . .
C62 C 1.1067(2) 0.26874(18) 0.83177(13) 0.0366(6) Uani 1 1 d . . .
H62 H 1.1242 0.2074 0.8191 0.044 Uiso 1 1 calc R . .
C63 C 1.1891(3) 0.3235(2) 0.87590(14) 0.0460(7) Uani 1 1 d . . .
H63 H 1.2641 0.3006 0.8920 0.055 Uiso 1 1 calc R . .
C64 C 1.1618(3) 0.4119(2) 0.89643(14) 0.0476(8) Uani 1 1 d . . .
H64 H 1.2184 0.4493 0.9266 0.057 Uiso 1 1 calc R . .
C65 C 1.0537(3) 0.44527(18) 0.87347(13) 0.0414(7) Uani 1 1 d . . .
H65 H 1.0354 0.5051 0.8888 0.050 Uiso 1 1 calc R . .
C66 C 0.9714(2) 0.39248(15) 0.82822(12) 0.0311(5) Uani 1 1 d . . .
H66 H 0.8968 0.4161 0.8121 0.037 Uiso 1 1 calc R . .
P1 P 0.88841(5) 0.23636(4) 0.74790(3) 0.02152(13) Uani 1 1 d . . .
Mn1 Mn 0.49055(3) 0.13405(2) 0.720901(18) 0.02602(10) Uani 1 1 d . . .
O1 O 0.58896(15) -0.02099(11) 0.81500(10) 0.0373(4) Uani 1 1 d . . .
O2 O 0.62387(16) 0.06213(13) 0.62563(9) 0.0416(4) Uani 1 1 d . . .

loop_
_atom_site_aniso_label
_atom_site_aniso_U_11
_atom_site_aniso_U_22
_atom_site_aniso_U_33
_atom_site_aniso_U_23
_atom_site_aniso_U_13
_atom_site_aniso_U_12
C1 0.0205(13) 0.0288(12) 0.0401(13) -0.0040(10) 0.0141(11) -0.0066(10)
C2 0.0270(14) 0.0287(12) 0.0337(13) 0.0045(10) 0.0047(11) -0.0020(10)
C3 0.0224(13) 0.0210(10) 0.0321(12) 0.0060(9) 0.0083(10) 0.0020(9)
C4 0.0237(13) 0.0225(10) 0.0249(11) -0.0029(9) 0.0055(9) 0.0020(9)
C5 0.0235(13) 0.0187(10) 0.0266(11) -0.0003(8) 0.0086(9) -0.0014(8)
C11 0.0288(16) 0.0447(15) 0.0421(15) -0.0014(12) -0.0062(12) 0.0090(11)
C12 0.0270(17) 0.0558(17) 0.0555(18) 0.0275(14) 0.0053(13) 0.0107(12)
C13 0.0230(16) 0.0356(14) 0.0682(19) -0.0045(13) 0.0032(13) 0.0089(11)
C14 0.0230(16) 0.0626(18) 0.0465(15) -0.0026(14) 0.0110(12) 0.0053(12)
C15 0.0214(15) 0.0455(15) 0.0512(16) 0.0150(13) -0.0026(12) -0.0050(11)
C16 0.061(3) 0.105(3) 0.063(2) -0.032(2) -0.0197(18) 0.032(2)
C21 0.0223(13) 0.0253(11) 0.0300(11) -0.0003(9) 0.0113(10) -0.0069(9)
C22 0.0318(16) 0.0300(12) 0.0335(13) 0.0027(10) 0.0047(11) -0.0061(10)
C23 0.0481(19) 0.0461(16) 0.0303(13) 0.0027(11) 0.0083(12) -0.0175(13)
C24 0.0427(19) 0.0583(18) 0.0382(15) -0.0142(13) 0.0179(13) -0.0223(14)
C25 0.0388(18) 0.0433(16) 0.0543(17) -0.0118(13) 0.0188(13) -0.0027(12)
C26 0.0350(17) 0.0343(13) 0.0427(14) -0.0007(11) 0.0128(12) 0.0020(11)
C31 0.0234(13) 0.0217(10) 0.0228(10) -0.0037(8) 0.0084(9) 0.0020(9)
C32 0.0236(13) 0.0221(11) 0.0305(12) -0.0024(9) 0.0114(10) 0.0008(9)
C33 0.0248(14) 0.0266(11) 0.0308(12) -0.0007(9) 0.0060(10) 0.0066(9)
C34 0.0327(15) 0.0213(11) 0.0280(11) -0.0008(9) 0.0096(10) 0.0017(9)
C35 0.0295(15) 0.0256(11) 0.0352(13) 0.0019(9) 0.0153(11) -0.0031(10)
C36 0.0213(14) 0.0254(11) 0.0336(12) 0.0012(9) 0.0087(10) 0.0006(9)
C37 0.0443(18) 0.0337(14) 0.0453(15) 0.0116(11) 0.0131(13) 0.0050(11)
C41 0.0194(13) 0.0237(11) 0.0308(11) 0.0018(9) 0.0086(9) 0.0032(9)
C42 0.0354(15) 0.0325(12) 0.0302(12) 0.0016(10) 0.0085(10) -0.0013(11)
C43 0.0384(17) 0.0492(16) 0.0355(14) 0.0133(12) 0.0134(12) 0.0043(12)
C44 0.0326(16) 0.0338(14) 0.0586(17) 0.0188(12) 0.0192(13) 0.0074(11)
C45 0.0391(17) 0.0239(12) 0.0578(17) 0.0042(11) 0.0205(13) 0.0031(11)
C46 0.0300(15) 0.0256(12) 0.0378(13) 0.0003(10) 0.0128(11) 0.0024(10)
C51 0.0209(13) 0.0205(10) 0.0303(11) 0.0016(9) 0.0080(10) 0.0021(9)
C52 0.0241(14) 0.0292(12) 0.0301(12) 0.0035(9) 0.0091(10) 0.0032(9)
C53 0.0356(16) 0.0353(12) 0.0251(12) -0.0004(10) 0.0046(11) 0.0077(11)
C54 0.0434(18) 0.0373(13) 0.0313(13) 0.0044(11) 0.0162(12) 0.0143(12)
C55 0.0300(16) 0.0425(14) 0.0407(14) 0.0029(11) 0.0193(12) 0.0070(11)
C56 0.0241(14) 0.0335(13) 0.0356(13) -0.0002(10) 0.0065(11) 0.0029(10)
C61 0.0271(15) 0.0286(12) 0.0253(11) 0.0028(9) 0.0052(10) -0.0057(9)
C62 0.0296(16) 0.0410(14) 0.0353(13) 0.0047(11) 0.0009(11) -0.0046(11)
C63 0.0337(18) 0.0608(19) 0.0367(14) 0.0092(13) -0.0040(12) -0.0152(13)
C64 0.054(2) 0.0532(17) 0.0307(14) 0.0010(12) 0.0004(13) -0.0294(15)
C65 0.059(2) 0.0356(14) 0.0299(13) -0.0027(11) 0.0116(13) -0.0194(13)
C66 0.0404(16) 0.0280(12) 0.0254(11) 0.0004(9) 0.0094(11) -0.0057(10)
P1 0.0200(3) 0.0206(3) 0.0242(3) 0.0004(2) 0.0060(2) -0.0001(2)
Mn1 0.0206(2) 0.02504(17) 0.03248(19) 0.00260(15) 0.00664(14) 0.00066(14)
O1 0.0312(11) 0.0299(9) 0.0527(11) 0.0144(8) 0.0141(8) 0.0028(7)
O2 0.0420(12) 0.0464(11) 0.0407(10) -0.0006(8) 0.0185(9) 0.0024(8)

loop_
_atom_type_symbol
_atom_type_description
_atom_type_scat_dispersion_real
_atom_type_scat_dispersion_imag
_atom_type_scat_source
C C 0.0033 0.0016 'International Tables Vol C Tables 4.2.6.8 and 6.1.1.4'
H H 0 0 'International Tables Vol C Tables 4.2.6.8 and 6.1.1.4'
P P 0.1023 0.0942 'International Tables Vol C Tables 4.2.6.8 and 6.1.1.4'
Mn Mn 0.3368 0.7283 'International Tables Vol C Tables 4.2.6.8 and 6.1.1.4'
O O 0.0106 0.006 'International Tables Vol C Tables 4.2.6.8 and 6.1.1.4'

loop_
_geom_angle_atom_site_label_1
_geom_angle_atom_site_label_2
_geom_angle_atom_site_label_3
_geom_angle
_geom_angle_site_symmetry_1
_geom_angle_site_symmetry_3
_geom_angle_publ_flag
O1 C1 Mn1 177.2(2) . . ?
O2 C2 Mn1 174.3(2) . . ?
C4 C3 C21 124.5(2) . . ?
C4 C3 Mn1 118.59(17) . . ?
C21 C3 Mn1 116.85(15) . . ?
C3 C4 C5 177.2(2) . . ?
C4 C5 C31 123.9(2) . . ?
C4 C5 P1 115.66(16) . . ?
C31 C5 P1 120.36(15) . . ?
C15 C11 C12 106.4(2) . . ?
C15 C11 C16 126.9(3) . . ?
C12 C11 C16 126.4(3) . . ?
C15 C11 Mn1 70.32(15) . . ?
C12 C11 Mn1 71.01(15) . . ?
C16 C11 Mn1 128.0(2) . . ?
C13 C12 C11 108.0(2) . . ?
C13 C12 Mn1 72.01(16) . . ?
C11 C12 Mn1 70.01(14) . . ?
C13 C12 H12 126.0 . . ?
C11 C12 H12 126.0 . . ?
Mn1 C12 H12 123.6 . . ?
C12 C13 C14 108.8(2) . . ?
C12 C13 Mn1 70.59(15) . . ?
C14 C13 Mn1 70.50(15) . . ?
C12 C13 H13 125.6 . . ?
C14 C13 H13 125.6 . . ?
Mn1 C13 H13 124.9 . . ?
C13 C14 C15 107.5(2) . . ?
C13 C14 Mn1 71.94(15) . . ?
C15 C14 Mn1 69.73(16) . . ?
C13 C14 H14 126.2 . . ?
C15 C14 H14 126.2 . . ?
Mn1 C14 H14 123.7 . . ?
C11 C15 C14 109.2(2) . . ?
C11 C15 Mn1 71.58(16) . . ?
C14 C15 Mn1 71.98(16) . . ?
C11 C15 H15 125.4 . . ?
C14 C15 H15 125.4 . . ?
Mn1 C15 H15 122.7 . . ?
C11 C16 H16A 109.5 . . ?
C11 C16 H16B 109.5 . . ?
H16A C16 H16B 109.5 . . ?
C11 C16 H16C 109.5 . . ?
H16A C16 H16C 109.5 . . ?
H16B C16 H16C 109.5 . . ?
C26 C21 C22 118.0(2) . . ?
C26 C21 C3 123.1(2) . . ?
C22 C21 C3 118.9(2) . . ?
C23 C22 C21 120.4(2) . . ?
C23 C22 H22 119.8 . . ?
C21 C22 H22 119.8 . . ?
C24 C23 C22 120.8(3) . . ?
C24 C23 H23 119.6 . . ?
C22 C23 H23 119.6 . . ?
C23 C24 C25 119.5(2) . . ?
C23 C24 H24 120.2 . . ?
C25 C24 H24 120.2 . . ?
C24 C25 C26 120.3(3) . . ?
C24 C25 H25 119.9 . . ?
C26 C25 H25 119.9 . . ?
C21 C26 C25 120.9(2) . . ?
C21 C26 H26 119.5 . . ?
C25 C26 H26 119.5 . . ?
C32 C31 C36 117.2(2) . . ?
C32 C31 C5 119.93(19) . . ?
C36 C31 C5 122.9(2) . . ?
C33 C32 C31 121.3(2) . . ?
C33 C32 H32 119.4 . . ?
C31 C32 H32 119.4 . . ?
C32 C33 C34 121.4(2) . . ?
C32 C33 H33 119.3 . . ?
C34 C33 H33 119.3 . . ?
C35 C34 C33 117.2(2) . . ?
C35 C34 C37 121.5(2) . . ?
C33 C34 C37 121.3(2) . . ?
C34 C35 C36 122.0(2) . . ?
C34 C35 H35 119.0 . . ?
C36 C35 H35 119.0 . . ?
C35 C36 C31 120.8(2) . . ?
C35 C36 H36 119.6 . . ?
C31 C36 H36 119.6 . . ?
C34 C37 H37A 109.5 . . ?
C34 C37 H37B 109.5 . . ?
H37A C37 H37B 109.5 . . ?
C34 C37 H37C 109.5 . . ?
H37A C37 H37C 109.5 . . ?
H37B C37 H37C 109.5 . . ?
C46 C41 C42 119.6(2) . . ?
C46 C41 P1 120.46(17) . . ?
C42 C41 P1 119.89(17) . . ?
C43 C42 C41 120.4(2) . . ?
C43 C42 H42 119.8 . . ?
C41 C42 H42 119.8 . . ?
C44 C43 C42 119.4(2) . . ?
C44 C43 H43 120.3 . . ?
C42 C43 H43 120.3 . . ?
C45 C44 C43 120.8(2) . . ?
C45 C44 H44 119.6 . . ?
C43 C44 H44 119.6 . . ?
C44 C45 C46 120.1(2) . . ?
C44 C45 H45 120.0 . . ?
C46 C45 H45 120.0 . . ?
C41 C46 C45 119.8(2) . . ?
C41 C46 H46 120.1 . . ?
C45 C46 H46 120.1 . . ?
C52 C51 C56 119.1(2) . . ?
C52 C51 P1 116.88(17) . . ?
C56 C51 P1 123.87(18) . . ?
C53 C52 C51 120.6(2) . . ?
C53 C52 H52 119.7 . . ?
C51 C52 H52 119.7 . . ?
C54 C53 C52 119.7(2) . . ?
C54 C53 H53 120.1 . . ?
C52 C53 H53 120.1 . . ?
C55 C54 C53 120.4(2) . . ?
C55 C54 H54 119.8 . . ?
C53 C54 H54 119.8 . . ?
C54 C55 C56 120.4(2) . . ?
C54 C55 H55 119.8 . . ?
C56 C55 H55 119.8 . . ?
C55 C56 C51 119.8(2) . . ?
C55 C56 H56 120.1 . . ?
C51 C56 H56 120.1 . . ?
C62 C61 C66 119.9(2) . . ?
C62 C61 P1 121.46(18) . . ?
C66 C61 P1 118.62(19) . . ?
C63 C62 C61 119.7(3) . . ?
C63 C62 H62 120.2 . . ?
C61 C62 H62 120.2 . . ?
C64 C63 C62 119.9(3) . . ?
C64 C63 H63 120.1 . . ?
C62 C63 H63 120.1 . . ?
C63 C64 C65 120.4(3) . . ?
C63 C64 H64 119.8 . . ?
C65 C64 H64 119.8 . . ?
C66 C65 C64 120.4(3) . . ?
C66 C65 H65 119.8 . . ?
C64 C65 H65 119.8 . . ?
C65 C66 C61 119.7(3) . . ?
C65 C66 H66 120.1 . . ?
C61 C66 H66 120.1 . . ?
C5 P1 C41 110.94(10) . . ?
C5 P1 C61 111.50(11) . . ?
C41 P1 C61 104.85(10) . . ?
C5 P1 C51 108.12(10) . . ?
C41 P1 C51 111.24(10) . . ?
C61 P1 C51 110.21(11) . . ?
C2 Mn1 C1 87.01(10) . . ?
C2 Mn1 C3 99.31(10) . . ?
C1 Mn1 C3 91.51(10) . . ?
C2 Mn1 C15 123.93(11) . . ?
C1 Mn1 C15 93.06(10) . . ?
C3 Mn1 C15 136.68(10) . . ?
C2 Mn1 C11 94.92(11) . . ?
C1 Mn1 C11 118.42(11) . . ?
C3 Mn1 C11 147.49(9) . . ?
C15 Mn1 C11 38.10(10) . . ?
C2 Mn1 C14 159.04(11) . . ?
C1 Mn1 C14 102.83(11) . . ?
C3 Mn1 C14 98.88(10) . . ?
C15 Mn1 C14 38.29(11) . . ?
C11 Mn1 C14 64.12(11) . . ?
C2 Mn1 C12 100.67(11) . . ?
C1 Mn1 C12 156.14(11) . . ?
C3 Mn1 C12 109.21(11) . . ?
C15 Mn1 C12 63.85(11) . . ?
C11 Mn1 C12 38.98(11) . . ?
C14 Mn1 C12 63.31(11) . . ?
C2 Mn1 C13 134.40(11) . . ?
C1 Mn1 C13 138.44(11) . . ?
C3 Mn1 C13 85.60(10) . . ?
C15 Mn1 C13 63.30(11) . . ?
C11 Mn1 C13 63.87(10) . . ?
C14 Mn1 C13 37.56(11) . . ?
C12 Mn1 C13 37.41(11) . . ?

loop_
_geom_bond_atom_site_label_1
_geom_bond_atom_site_label_2
_geom_bond_distance
_geom_bond_site_symmetry_2
_geom_bond_publ_flag
C1 O1 1.174(3) . ?
C1 Mn1 1.753(2) . ?
C2 O2 1.174(3) . ?
C2 Mn1 1.753(2) . ?
C3 C4 1.275(3) . ?
C3 C21 1.484(3) . ?
C3 Mn1 2.066(2) . ?
C4 C5 1.347(3) . ?
C5 C31 1.489(3) . ?
C5 P1 1.767(2) . ?
C11 C15 1.393(4) . ?
C11 C12 1.433(4) . ?
C11 C16 1.479(4) . ?
C11 Mn1 2.141(3) . ?
C12 C13 1.388(4) . ?
C12 Mn1 2.155(3) . ?
C12 H12 0.9500 . ?
C13 C14 1.393(4) . ?
C13 Mn1 2.173(3) . ?
C13 H13 0.9500 . ?
C14 C15 1.404(4) . ?
C14 Mn1 2.154(3) . ?
C14 H14 0.9500 . ?
C15 Mn1 2.125(3) . ?
C15 H15 0.9500 . ?
C16 H16A 0.9800 . ?
C16 H16B 0.9800 . ?
C16 H16C 0.9800 . ?
C21 C26 1.384(3) . ?
C21 C22 1.408(3) . ?
C22 C23 1.379(3) . ?
C22 H22 0.9500 . ?
C23 C24 1.368(4) . ?
C23 H23 0.9500 . ?
C24 C25 1.386(4) . ?
C24 H24 0.9500 . ?
C25 C26 1.383(4) . ?
C25 H25 0.9500 . ?
C26 H26 0.9500 . ?
C31 C32 1.391(3) . ?
C31 C36 1.399(3) . ?
C32 C33 1.387(3) . ?
C32 H32 0.9500 . ?
C33 C34 1.392(3) . ?
C33 H33 0.9500 . ?
C34 C35 1.380(3) . ?
C34 C37 1.503(3) . ?
C35 C36 1.386(3) . ?
C35 H35 0.9500 . ?
C36 H36 0.9500 . ?
C37 H37A 0.9800 . ?
C37 H37B 0.9800 . ?
C37 H37C 0.9800 . ?
C41 C46 1.385(3) . ?
C41 C42 1.388(3) . ?
C41 P1 1.797(2) . ?
C42 C43 1.384(3) . ?
C42 H42 0.9500 . ?
C43 C44 1.379(4) . ?
C43 H43 0.9500 . ?
C44 C45 1.373(4) . ?
C44 H44 0.9500 . ?
C45 C46 1.387(3) . ?
C45 H45 0.9500 . ?
C46 H46 0.9500 . ?
C51 C52 1.395(3) . ?
C51 C56 1.394(3) . ?
C51 P1 1.810(2) . ?
C52 C53 1.385(3) . ?
C52 H52 0.9500 . ?
C53 C54 1.379(4) . ?
C53 H53 0.9500 . ?
C54 C55 1.376(4) . ?
C54 H54 0.9500 . ?
C55 C56 1.387(3) . ?
C55 H55 0.9500 . ?
C56 H56 0.9500 . ?
C61 C62 1.390(4) . ?
C61 C66 1.399(3) . ?
C61 P1 1.804(2) . ?
C62 C63 1.388(4) . ?
C62 H62 0.9500 . ?
C63 C64 1.390(4) . ?
C63 H63 0.9500 . ?
C64 C65 1.371(4) . ?
C64 H64 0.9500 . ?
C65 C66 1.381(4) . ?
C65 H65 0.9500 . ?
C66 H66 0.9500 . ?
